data_4080519
loop_
_publ_author_name
'Powers, David C.'
'Ritter, Tobias'

_publ_section_title
;
 A Transition State Analogue for the Oxidation of Binuclear Palladium(II)
 to Binuclear Palladium(III) Complexes
;
_journal_issue 7
_journal_name_full Organometallics
_journal_page_first 2042
_journal_paper_doi 10.1021/om4000456
_journal_volume 32
_journal_year 2013
_chemical_formula_sum 'C37 H24 Cl2 N6 O4 Pd2'
_chemical_formula_weight 900.32
_chemical_name_systematic
; 
 ? 
;
_space_group_IT_number 2
_symmetry_cell_setting triclinic
_symmetry_space_group_name_Hall '-P 1'
_symmetry_space_group_name_H-M 'P -1'
_atom_sites_solution_hydrogens geom
_atom_sites_solution_primary direct
_atom_sites_solution_secondary difmap
_audit_creation_method SHELXL-97
_cell_angle_alpha 75.4970(10)
_cell_angle_beta 78.3270(10)
_cell_angle_gamma 71.8220(10)
_cell_formula_units_Z 2
_cell_length_a 9.4347(8)
_cell_length_b 12.5162(11)
_cell_length_c 16.0412(14)
_cell_measurement_reflns_used 5279
_cell_measurement_temperature 100(1)
_cell_measurement_theta_max 25.551
_cell_measurement_theta_min 2.293
_cell_volume 1726.4(3)
_computing_cell_refinement 'SAINT 7.46A (Bruker-AXS, 2009)'
_computing_data_collection 'APEX2 v2009.3.0 (Bruker-AXS, 2009)'
_computing_data_reduction 'SAINT 7.46A (Bruker-AXS, 2009)'
_computing_molecular_graphics 'Bruker SHELXTL (Sheldrick, 2008)'
_computing_publication_material 'Bruker SHELXTL (Sheldrick, 2008)'
_computing_structure_refinement 'SHELXL-97 (Sheldrick, 2008)'
_computing_structure_solution 'SHELXS-97 (Sheldrick, 2008)'
_diffrn_ambient_temperature 100(1)
_diffrn_measured_fraction_theta_full 0.996
_diffrn_measured_fraction_theta_max 0.996
_diffrn_radiation_monochromator graphite
_diffrn_radiation_source 'fine-focus sealed tube'
_diffrn_radiation_type MoK\a
_diffrn_radiation_wavelength 0.71073
_diffrn_reflns_av_R_equivalents 0.0364
_diffrn_reflns_av_sigmaI/netI 0.0432
_diffrn_reflns_limit_h_max 11
_diffrn_reflns_limit_h_min -11
_diffrn_reflns_limit_k_max 15
_diffrn_reflns_limit_k_min -15
_diffrn_reflns_limit_l_max 19
_diffrn_reflns_limit_l_min -19
_diffrn_reflns_number 18786
_diffrn_reflns_theta_full 25.76
_diffrn_reflns_theta_max 25.76
_diffrn_reflns_theta_min 1.32
_exptl_absorpt_coefficient_mu 1.247
_exptl_absorpt_correction_T_max 0.8854
_exptl_absorpt_correction_T_min 0.7886
_exptl_absorpt_correction_type multi-scan
_exptl_absorpt_process_details 'SADABS (Sheldrick, 2008)'
_exptl_crystal_colour blue
_exptl_crystal_density_diffrn 1.732
_exptl_crystal_density_method 'not measured'
_exptl_crystal_description prism
_exptl_crystal_F_000 892
_exptl_crystal_size_max 0.20
_exptl_crystal_size_mid 0.15
_exptl_crystal_size_min 0.10
_refine_diff_density_max 1.958
_refine_diff_density_min -1.139
_refine_diff_density_rms 0.093
_refine_ls_extinction_method none
_refine_ls_goodness_of_fit_ref 1.064
_refine_ls_hydrogen_treatment constr
_refine_ls_matrix_type full
_refine_ls_number_parameters 440
_refine_ls_number_reflns 6589
_refine_ls_number_restraints 0
_refine_ls_restrained_S_all 1.064
_refine_ls_R_factor_all 0.0513
_refine_ls_R_factor_gt 0.0368
_refine_ls_shift/su_max 0.001
_refine_ls_shift/su_mean 0.000
_refine_ls_structure_factor_coef Fsqd
_refine_ls_weighting_details 'calc w=1/[\s^2^(Fo^2^)+(0.0190P)^2^+3.5970P] where P=(Fo^2^+2Fc^2^)/3'
_refine_ls_weighting_scheme calc
_refine_ls_wR_factor_gt 0.0700
_refine_ls_wR_factor_ref 0.0745
_reflns_number_gt 5392
_reflns_number_total 6589
_reflns_threshold_expression >2sigma(I)
_cod_data_source_file om4000456_si_002.cif
_cod_data_source_block 831839_(compound_3)
_cod_original_sg_symbol_H-M P-1
_cod_database_code 4080519

loop_
_symmetry_equiv_pos_as_xyz
'x, y, z'
'-x, -y, -z'

loop_
_atom_site_label
_atom_site_type_symbol
_atom_site_fract_x
_atom_site_fract_y
_atom_site_fract_z
_atom_site_U_iso_or_equiv
_atom_site_adp_type
_atom_site_occupancy
_atom_site_symmetry_multiplicity
_atom_site_calc_flag
_atom_site_refinement_flags
_atom_site_disorder_assembly
_atom_site_disorder_group
Pd1 Pd 0.66731(3) 0.61663(3) 0.320164(19) 0.02009(8) Uani 1 1 d . . .
Pd2 Pd 0.75131(3) 0.66865(2) 0.140017(19) 0.01971(8) Uani 1 1 d . C .
O1 O 0.6044(3) 0.4913(2) 0.28194(19) 0.0306(7) Uani 1 1 d . C .
O2 O 0.7220(3) 0.5088(2) 0.14404(17) 0.0234(6) Uani 1 1 d . . .
O3 O 0.8917(3) 0.5199(2) 0.31672(19) 0.0323(7) Uani 1 1 d . C .
O4 O 0.9686(3) 0.5918(2) 0.17734(18) 0.0269(6) Uani 1 1 d . . .
C1 C 0.3363(4) 0.7164(4) 0.2979(2) 0.0248(9) Uani 1 1 d . . .
H1 H 0.3379 0.6464 0.2842 0.030 Uiso 1 1 calc R A 1
C2 C 0.2051(4) 0.8074(4) 0.2952(2) 0.0285(10) Uani 1 1 d . C .
H2 H 0.1175 0.7980 0.2807 0.034 Uiso 1 1 calc R . .
C3 C 0.2004(5) 0.9097(4) 0.3129(3) 0.0281(10) Uani 1 1 d . . .
H3 H 0.1104 0.9709 0.3101 0.034 Uiso 1 1 calc R C .
C4 C 0.3284(4) 0.9243(3) 0.3353(2) 0.0239(9) Uani 1 1 d . C .
C5 C 0.3376(5) 1.0267(4) 0.3570(3) 0.0317(10) Uani 1 1 d . . .
H5 H 0.2525 1.0920 0.3550 0.038 Uiso 1 1 calc R C .
C6 C 0.4656(5) 1.0317(4) 0.3802(3) 0.0326(11) Uani 1 1 d . C .
H6 H 0.4687 1.1009 0.3931 0.039 Uiso 1 1 calc R . .
C7 C 0.5960(5) 0.9349(4) 0.3856(3) 0.0272(9) Uani 1 1 d . . .
C8 C 0.7301(5) 0.9300(4) 0.4139(3) 0.0366(11) Uani 1 1 d . C .
H8 H 0.7399 0.9952 0.4299 0.044 Uiso 1 1 calc R . .
C9 C 0.8463(5) 0.8314(4) 0.4185(3) 0.0365(11) Uani 1 1 d . . .
H9 H 0.9349 0.8284 0.4395 0.044 Uiso 1 1 calc R C .
C10 C 0.8375(5) 0.7349(4) 0.3929(3) 0.0314(10) Uani 1 1 d . C .
H10 H 0.9202 0.6678 0.3959 0.038 Uiso 1 1 calc R B 1
N1 N 0.4613(4) 0.7278(3) 0.3199(2) 0.0207(9) Uani 0.56(3) 1 d P C 1
C11 C 0.7104(4) 0.7370(3) 0.3637(2) 0.0213(9) Uani 0.56(3) 1 d P C 1
C11B C 0.4613(4) 0.7278(3) 0.3199(2) 0.0207(9) Uani 0.44(3) 1 d P C 2
N1B N 0.7104(4) 0.7370(3) 0.3637(2) 0.0213(9) Uani 0.44(3) 1 d P C 2
C12 C 0.5909(4) 0.8356(3) 0.3619(2) 0.0203(8) Uani 1 1 d . C .
C13 C 0.4569(4) 0.8309(3) 0.3379(2) 0.0182(8) Uani 1 1 d . . .
C14 C 0.8677(5) 0.8603(4) 0.1590(3) 0.0323(10) Uani 1 1 d . . .
H14 H 0.9633 0.8066 0.1658 0.039 Uiso 1 1 calc R D 1
C15 C 0.8433(6) 0.9729(4) 0.1679(3) 0.0382(12) Uani 1 1 d . . .
H15 H 0.9232 0.9948 0.1805 0.046 Uiso 1 1 calc R . .
C16 C 0.7081(6) 1.0518(4) 0.1591(3) 0.0401(12) Uani 1 1 d . . .
H16 H 0.6933 1.1275 0.1668 0.048 Uiso 1 1 calc R C .
C17 C 0.5896(5) 1.0209(3) 0.1385(3) 0.0310(10) Uani 1 1 d . . .
C18 C 0.4438(6) 1.0956(4) 0.1250(3) 0.0410(13) Uani 1 1 d . . .
H18 H 0.4200 1.1726 0.1321 0.049 Uiso 1 1 calc R C .
C19 C 0.3385(6) 1.0596(4) 0.1024(3) 0.0397(13) Uani 1 1 d . . .
H19 H 0.2435 1.1126 0.0924 0.048 Uiso 1 1 calc R . .
C20 C 0.3670(5) 0.9428(4) 0.0929(3) 0.0311(10) Uani 1 1 d . . .
C21 C 0.2653(5) 0.8981(4) 0.0688(3) 0.0389(12) Uani 1 1 d . . .
H21 H 0.1686 0.9465 0.0571 0.047 Uiso 1 1 calc R . .
C22 C 0.3050(5) 0.7850(4) 0.0623(3) 0.0364(11) Uani 1 1 d . . .
H22 H 0.2357 0.7557 0.0456 0.044 Uiso 1 1 calc R C .
C23 C 0.4482(5) 0.7117(4) 0.0800(3) 0.0310(10) Uani 1 1 d . C .
H23 H 0.4741 0.6333 0.0759 0.037 Uiso 1 1 calc R E 1
N2 N 0.7555(4) 0.8271(3) 0.1407(2) 0.0223(10) Uani 0.52(3) 1 d P C 1
C24 C 0.5491(4) 0.7530(3) 0.1029(2) 0.0235(10) Uani 0.52(3) 1 d P C 1
C24B C 0.7555(4) 0.8271(3) 0.1407(2) 0.0223(10) Uani 0.48(3) 1 d P C 2
N2B N 0.5491(4) 0.7530(3) 0.1029(2) 0.0235(10) Uani 0.48(3) 1 d P C 2
C25 C 0.5081(4) 0.8673(3) 0.1087(2) 0.0233(9) Uani 1 1 d . C .
C26 C 0.6193(5) 0.9066(3) 0.1301(2) 0.0236(9) Uani 1 1 d . . .
C27 C 0.6476(5) 0.4606(3) 0.2100(3) 0.0265(9) Uani 1 1 d . C .
C28 C 0.6072(5) 0.3577(4) 0.1988(3) 0.0361(11) Uani 1 1 d . . .
H28A H 0.5906 0.3084 0.2558 0.054 Uiso 1 1 calc R C .
H28B H 0.6898 0.3142 0.1620 0.054 Uiso 1 1 calc R . .
H28C H 0.5152 0.3836 0.1713 0.054 Uiso 1 1 calc R . .
C29 C 0.9911(5) 0.5348(3) 0.2525(3) 0.0280(10) Uani 1 1 d . C .
C30 C 1.1536(5) 0.4786(4) 0.2689(3) 0.0447(13) Uani 1 1 d . . .
H30A H 1.1640 0.4830 0.3274 0.067 Uiso 1 1 calc R C .
H30B H 1.2195 0.5187 0.2259 0.067 Uiso 1 1 calc R . .
H30C H 1.1822 0.3980 0.2638 0.067 Uiso 1 1 calc R . .
N5 N 0.0352(4) 0.7387(4) -0.0484(3) 0.0412(5) Uani 1 1 d . . .
N6 N 0.2883(5) 0.4047(3) 0.0766(3) 0.0412(5) Uani 1 1 d . . .
C34 C 0.0313(6) 0.6465(4) -0.0276(3) 0.0412(5) Uani 1 1 d . . .
C35 C 0.0498(5) 0.5205(4) 0.0052(3) 0.0412(5) Uani 1 1 d . . .
C36 C 0.1832(6) 0.4486(4) 0.0461(3) 0.0412(5) Uani 1 1 d . . .
N3 N 0.4715(5) 0.7193(3) 0.5540(2) 0.0383(10) Uani 1 1 d . . .
N4 N 0.8285(5) 0.4107(3) 0.5176(2) 0.0387(9) Uani 1 1 d . . .
C31 C 0.5021(5) 0.6340(4) 0.5324(3) 0.0273(9) Uani 1 1 d . . .
C32 C 0.5497(5) 0.5243(4) 0.5061(3) 0.0328(10) Uani 1 1 d . . .
C33 C 0.7073(5) 0.4600(4) 0.5103(3) 0.0292(10) Uani 1 1 d . . .
Cl1S Cl 0.08460(13) 0.86609(9) 0.56013(7) 0.0337(3) Uani 1 1 d . . .
Cl2S Cl 0.01224(15) 0.76091(11) 0.74189(7) 0.0483(3) Uani 1 1 d . . .
C1S C 0.0949(6) 0.7373(4) 0.6361(3) 0.0459(13) Uani 1 1 d . . .
H1SA H 0.2018 0.6927 0.6375 0.055 Uiso 1 1 calc R . .
H1SB H 0.0427 0.6912 0.6179 0.055 Uiso 1 1 calc R . .

loop_
_atom_site_aniso_label
_atom_site_aniso_U_11
_atom_site_aniso_U_22
_atom_site_aniso_U_33
_atom_site_aniso_U_23
_atom_site_aniso_U_13
_atom_site_aniso_U_12
Pd1 0.01793(17) 0.01958(17) 0.02150(16) -0.00148(12) -0.00502(12) -0.00403(13)
Pd2 0.02326(18) 0.01448(16) 0.02168(16) -0.00489(12) -0.00712(13) -0.00203(13)
O1 0.0374(18) 0.0191(15) 0.0355(17) -0.0051(13) -0.0027(14) -0.0099(14)
O2 0.0276(16) 0.0159(14) 0.0282(15) -0.0051(12) -0.0082(12) -0.0047(12)
O3 0.0286(17) 0.0299(17) 0.0345(17) -0.0041(13) -0.0151(14) 0.0021(14)
O4 0.0179(15) 0.0296(16) 0.0334(16) -0.0075(13) -0.0119(12) -0.0008(12)
C1 0.021(2) 0.034(2) 0.020(2) -0.0042(17) -0.0023(16) -0.0099(19)
C2 0.015(2) 0.051(3) 0.020(2) -0.0086(19) -0.0031(16) -0.009(2)
C3 0.020(2) 0.035(3) 0.023(2) -0.0082(18) -0.0018(17) 0.0028(19)
C4 0.021(2) 0.029(2) 0.0173(19) -0.0069(17) -0.0006(16) -0.0016(18)
C5 0.034(3) 0.030(2) 0.028(2) -0.0114(19) 0.0011(19) -0.003(2)
C6 0.047(3) 0.029(2) 0.027(2) -0.0155(19) 0.005(2) -0.017(2)
C7 0.026(2) 0.039(3) 0.022(2) -0.0134(19) 0.0054(17) -0.016(2)
C8 0.041(3) 0.057(3) 0.027(2) -0.021(2) 0.006(2) -0.033(3)
C9 0.024(2) 0.068(3) 0.027(2) -0.021(2) 0.0029(19) -0.022(2)
C10 0.021(2) 0.054(3) 0.023(2) -0.013(2) -0.0005(17) -0.013(2)
N1 0.0159(19) 0.029(2) 0.0155(17) -0.0004(15) -0.0030(14) -0.0065(16)
C11 0.0161(19) 0.034(2) 0.0163(18) -0.0068(16) -0.0003(14) -0.0107(17)
C11B 0.0159(19) 0.029(2) 0.0155(17) -0.0004(15) -0.0030(14) -0.0065(16)
N1B 0.0161(19) 0.034(2) 0.0163(18) -0.0068(16) -0.0003(14) -0.0107(17)
C12 0.019(2) 0.029(2) 0.0140(18) -0.0048(16) 0.0012(15) -0.0105(18)
C13 0.0166(19) 0.026(2) 0.0113(17) -0.0038(15) 0.0003(14) -0.0062(17)
C14 0.045(3) 0.033(2) 0.025(2) -0.0098(19) -0.004(2) -0.017(2)
C15 0.058(3) 0.034(3) 0.034(2) -0.011(2) 0.002(2) -0.029(3)
C16 0.074(4) 0.021(2) 0.029(2) -0.0104(19) 0.007(2) -0.023(3)
C17 0.050(3) 0.015(2) 0.021(2) -0.0032(17) 0.0052(19) -0.006(2)
C18 0.061(3) 0.018(2) 0.029(2) -0.0022(19) 0.006(2) 0.001(2)
C19 0.043(3) 0.027(3) 0.022(2) 0.0040(19) 0.003(2) 0.016(2)
C20 0.027(2) 0.035(3) 0.018(2) 0.0024(18) -0.0018(17) 0.005(2)
C21 0.025(2) 0.055(3) 0.020(2) 0.001(2) -0.0056(18) 0.006(2)
C22 0.024(2) 0.058(3) 0.025(2) -0.009(2) -0.0093(18) -0.005(2)
C23 0.031(2) 0.036(3) 0.025(2) -0.0085(19) -0.0090(19) -0.003(2)
N2 0.032(2) 0.0175(19) 0.0186(18) -0.0055(14) -0.0014(15) -0.0092(17)
C24 0.025(2) 0.025(2) 0.0172(18) -0.0047(15) -0.0065(15) -0.0009(17)
C24B 0.032(2) 0.0175(19) 0.0186(18) -0.0055(14) -0.0014(15) -0.0092(17)
N2B 0.025(2) 0.025(2) 0.0172(18) -0.0047(15) -0.0065(15) -0.0009(17)
C25 0.024(2) 0.023(2) 0.0135(18) -0.0004(16) 0.0001(16) 0.0013(18)
C26 0.033(2) 0.017(2) 0.0155(19) -0.0038(15) 0.0049(17) -0.0046(18)
C27 0.024(2) 0.015(2) 0.040(3) -0.0039(18) -0.0126(19) -0.0011(17)
C28 0.036(3) 0.019(2) 0.057(3) -0.014(2) -0.007(2) -0.007(2)
C29 0.028(2) 0.022(2) 0.037(2) -0.0150(19) -0.015(2) 0.0027(19)
C30 0.029(3) 0.054(3) 0.050(3) -0.021(3) -0.022(2) 0.008(2)
N5 0.0391(12) 0.0437(12) 0.0388(11) -0.0182(10) -0.0095(9) 0.0017(10)
N6 0.0391(12) 0.0437(12) 0.0388(11) -0.0182(10) -0.0095(9) 0.0017(10)
C34 0.0391(12) 0.0437(12) 0.0388(11) -0.0182(10) -0.0095(9) 0.0017(10)
C35 0.0391(12) 0.0437(12) 0.0388(11) -0.0182(10) -0.0095(9) 0.0017(10)
C36 0.0391(12) 0.0437(12) 0.0388(11) -0.0182(10) -0.0095(9) 0.0017(10)
N3 0.047(3) 0.038(2) 0.031(2) -0.0104(18) 0.0082(18) -0.019(2)
N4 0.038(2) 0.041(2) 0.030(2) -0.0008(17) -0.0040(18) -0.008(2)
C31 0.026(2) 0.023(2) 0.026(2) -0.0011(18) 0.0016(17) -0.0032(19)
C32 0.034(3) 0.029(2) 0.034(2) -0.0011(19) -0.002(2) -0.012(2)
C33 0.025(2) 0.031(2) 0.027(2) -0.0007(18) -0.0011(18) -0.007(2)
Cl1S 0.0405(7) 0.0298(6) 0.0345(6) -0.0065(5) -0.0071(5) -0.0138(5)
Cl2S 0.0540(8) 0.0431(7) 0.0295(6) -0.0058(5) -0.0052(5) 0.0106(6)
C1S 0.056(3) 0.030(3) 0.034(3) -0.004(2) 0.003(2) 0.005(2)

loop_
_atom_type_symbol
_atom_type_description
_atom_type_scat_dispersion_real
_atom_type_scat_dispersion_imag
_atom_type_scat_source
C C 0.0033 0.0016 'International Tables Vol C Tables 4.2.6.8 and 6.1.1.4'
Pd Pd -0.9988 1.0072 'International Tables Vol C Tables 4.2.6.8 and 6.1.1.4'
Cl Cl 0.1484 0.1585 'International Tables Vol C Tables 4.2.6.8 and 6.1.1.4'
O O 0.0106 0.0060 'International Tables Vol C Tables 4.2.6.8 and 6.1.1.4'
N N 0.0061 0.0033 'International Tables Vol C Tables 4.2.6.8 and 6.1.1.4'
H H 0.0000 0.0000 'International Tables Vol C Tables 4.2.6.8 and 6.1.1.4'

loop_
_geom_angle_atom_site_label_1
_geom_angle_atom_site_label_2
_geom_angle_atom_site_label_3
_geom_angle
_geom_angle_site_symmetry_1
C11 Pd1 N1 82.31(14) .
C11 Pd1 O3 91.37(13) .
N1 Pd1 O3 172.55(13) .
C11 Pd1 O1 174.97(12) .
N1 Pd1 O1 94.12(13) .
O3 Pd1 O1 92.42(11) .
C11 Pd1 Pd2 104.15(10) .
N1 Pd1 Pd2 95.56(9) .
O3 Pd1 Pd2 82.12(8) .
O1 Pd1 Pd2 79.66(8) .
N2 Pd2 C24 82.18(15) .
N2 Pd2 O2 173.78(13) .
C24 Pd2 O2 92.75(13) .
N2 Pd2 O4 93.51(13) .
C24 Pd2 O4 175.59(13) .
O2 Pd2 O4 91.61(11) .
N2 Pd2 Pd1 93.42(10) .
C24 Pd2 Pd1 99.52(10) .
O2 Pd2 Pd1 83.83(7) .
O4 Pd2 Pd1 81.63(8) .
C27 O1 Pd1 125.8(3) .
C27 O2 Pd2 120.6(3) .
C29 O3 Pd1 123.3(3) .
C29 O4 Pd2 123.1(3) .
N1 C1 C2 120.1(4) .
C3 C2 C1 121.2(4) .
C2 C3 C4 120.0(4) .
C13 C4 C3 117.0(4) .
C13 C4 C5 117.5(4) .
C3 C4 C5 125.6(4) .
C6 C5 C4 121.3(4) .
C5 C6 C7 121.4(4) .
C12 C7 C8 116.6(4) .
C12 C7 C6 118.1(4) .
C8 C7 C6 125.3(4) .
C9 C8 C7 120.1(4) .
C8 C9 C10 121.5(4) .
C11 C10 C9 120.1(4) .
C1 N1 C13 118.8(3) .
C1 N1 Pd1 128.4(3) .
C13 N1 Pd1 112.6(3) .
C10 C11 C12 118.3(4) .
C10 C11 Pd1 129.3(3) .
C12 C11 Pd1 112.4(3) .
C11 C12 C7 123.4(4) .
C11 C12 C13 116.5(3) .
C7 C12 C13 120.1(4) .
N1 C13 C4 122.9(3) .
N1 C13 C12 115.5(3) .
C4 C13 C12 121.5(4) .
N2 C14 C15 120.3(4) .
C16 C15 C14 121.5(5) .
C15 C16 C17 119.8(4) .
C26 C17 C16 116.7(4) .
C26 C17 C18 117.6(4) .
C16 C17 C18 125.7(4) .
C19 C18 C17 121.7(4) .
C18 C19 C20 121.6(4) .
C25 C20 C21 117.0(4) .
C25 C20 C19 117.4(4) .
C21 C20 C19 125.6(4) .
C22 C21 C20 120.4(4) .
C21 C22 C23 120.6(4) .
C24 C23 C22 120.2(4) .
C14 N2 C26 118.7(4) .
C14 N2 Pd2 128.3(3) .
C26 N2 Pd2 112.6(3) .
C23 C24 C25 118.6(4) .
C23 C24 Pd2 129.1(3) .
C25 C24 Pd2 112.0(3) .
C24 C25 C20 123.2(4) .
C24 C25 C26 116.2(4) .
C20 C25 C26 120.6(4) .
N2 C26 C17 123.0(4) .
N2 C26 C25 116.0(3) .
C17 C26 C25 121.1(4) .
O1 C27 O2 126.2(4) .
O1 C27 C28 118.0(4) .
O2 C27 C28 115.8(4) .
O4 C29 O3 126.5(4) .
O4 C29 C30 117.4(4) .
O3 C29 C30 116.1(4) .
N5 C34 C35 170.7(5) .
C35 C35 C36 122.1(6) 2_565
C35 C35 C34 118.0(6) 2_565
C36 C35 C34 119.9(4) .
N6 C36 C35 172.5(6) .
N3 C31 C32 176.7(5) .
C32 C32 C31 121.5(5) 2_666
C32 C32 C33 121.2(5) 2_666
C31 C32 C33 116.3(4) .
N4 C33 C32 176.7(5) .
Cl1S C1S Cl2S 112.0(3) .

loop_
_geom_bond_atom_site_label_1
_geom_bond_atom_site_label_2
_geom_bond_distance
_geom_bond_site_symmetry_2
Pd1 C11 1.986(4) .
Pd1 N1 2.006(3) .
Pd1 O3 2.083(3) .
Pd1 O1 2.097(3) .
Pd1 Pd2 2.8028(5) .
Pd2 N2 1.998(3) .
Pd2 C24 1.999(4) .
Pd2 O2 2.087(3) .
Pd2 O4 2.113(3) .
O1 C27 1.257(5) .
O2 C27 1.273(5) .
O3 C29 1.263(5) .
O4 C29 1.260(5) .
C1 N1 1.354(5) .
C1 C2 1.396(6) .
C2 C3 1.365(6) .
C3 C4 1.403(6) .
C4 C13 1.396(5) .
C4 C5 1.441(6) .
C5 C6 1.356(6) .
C6 C7 1.432(6) .
C7 C12 1.405(6) .
C7 C8 1.407(6) .
C8 C9 1.369(7) .
C9 C10 1.400(6) .
C10 C11 1.364(5) .
N1 C13 1.378(5) .
C11 C12 1.386(5) .
C12 C13 1.416(5) .
C14 N2 1.357(6) .
C14 C15 1.394(6) .
C15 C16 1.356(7) .
C16 C17 1.411(7) .
C17 C26 1.406(5) .
C17 C18 1.425(7) .
C18 C19 1.352(7) .
C19 C20 1.443(6) .
C20 C25 1.400(5) .
C20 C21 1.405(7) .
C21 C22 1.373(7) .
C22 C23 1.414(6) .
C23 C24 1.361(6) .
N2 C26 1.370(5) .
C24 C25 1.382(5) .
C25 C26 1.418(6) .
C27 C28 1.513(6) .
C29 C30 1.521(6) .
N5 C34 1.129(6) .
N6 C36 1.116(6) .
C34 C35 1.498(7) .
C35 C35 1.257(10) 2_565
C35 C36 1.468(6) .
N3 C31 1.138(5) .
N4 C33 1.131(5) .
C31 C32 1.447(6) .
C32 C32 1.332(9) 2_666
C32 C33 1.460(6) .
Cl1S C1S 1.750(5) .
Cl2S C1S 1.774(5) .

loop_
_geom_torsion_atom_site_label_1
_geom_torsion_atom_site_label_2
_geom_torsion_atom_site_label_3
_geom_torsion_atom_site_label_4
_geom_torsion
_geom_torsion_site_symmetry_1
_geom_torsion_site_symmetry_4
C11 Pd1 Pd2 N2 -15.83(15) . .
N1 Pd1 Pd2 N2 67.62(15) . .
O3 Pd1 Pd2 N2 -105.25(14) . .
O1 Pd1 Pd2 N2 160.81(13) . .
C11 Pd1 Pd2 C24 -98.47(15) . .
N1 Pd1 Pd2 C24 -15.02(15) . .
O3 Pd1 Pd2 C24 172.11(14) . .
O1 Pd1 Pd2 C24 78.17(13) . .
C11 Pd1 Pd2 O2 169.77(13) . .
N1 Pd1 Pd2 O2 -106.78(13) . .
O3 Pd1 Pd2 O2 80.34(11) . .
O1 Pd1 Pd2 O2 -13.59(11) . .
C11 Pd1 Pd2 O4 77.22(13) . .
N1 Pd1 Pd2 O4 160.67(13) . .
O3 Pd1 Pd2 O4 -12.20(11) . .
O1 Pd1 Pd2 O4 -106.14(11) . .
C11 Pd1 O1 C27 156.3(14) . .
N1 Pd1 O1 C27 111.7(3) . .
O3 Pd1 O1 C27 -64.8(3) . .
Pd2 Pd1 O1 C27 16.8(3) . .
N2 Pd2 O2 C27 -46.6(12) . .
C24 Pd2 O2 C27 -81.9(3) . .
O4 Pd2 O2 C27 98.8(3) . .
Pd1 Pd2 O2 C27 17.4(3) . .
C11 Pd1 O3 C29 -86.4(3) . .
N1 Pd1 O3 C29 -54.6(11) . .
O1 Pd1 O3 C29 96.9(3) . .
Pd2 Pd1 O3 C29 17.7(3) . .
N2 Pd2 O4 C29 106.0(3) . .
C24 Pd2 O4 C29 118.5(16) . .
O2 Pd2 O4 C29 -70.5(3) . .
Pd1 Pd2 O4 C29 13.0(3) . .
N1 C1 C2 C3 1.2(6) . .
C1 C2 C3 C4 -0.7(6) . .
C2 C3 C4 C13 0.2(6) . .
C2 C3 C4 C5 -178.8(4) . .
C13 C4 C5 C6 -0.9(6) . .
C3 C4 C5 C6 178.2(4) . .
C4 C5 C6 C7 -1.1(6) . .
C5 C6 C7 C12 3.2(6) . .
C5 C6 C7 C8 -176.1(4) . .
C12 C7 C8 C9 -1.0(6) . .
C6 C7 C8 C9 178.3(4) . .
C7 C8 C9 C10 2.0(7) . .
C8 C9 C10 C11 -0.9(6) . .
C2 C1 N1 C13 -1.2(5) . .
C2 C1 N1 Pd1 -174.9(3) . .
C11 Pd1 N1 C1 -178.6(3) . .
O3 Pd1 N1 C1 149.2(8) . .
O1 Pd1 N1 C1 -2.2(3) . .
Pd2 Pd1 N1 C1 77.8(3) . .
C11 Pd1 N1 C13 7.3(2) . .
O3 Pd1 N1 C13 -24.9(11) . .
O1 Pd1 N1 C13 -176.3(2) . .
Pd2 Pd1 N1 C13 -96.3(2) . .
C9 C10 C11 C12 -1.3(6) . .
C9 C10 C11 Pd1 178.0(3) . .
N1 Pd1 C11 C10 173.7(4) . .
O3 Pd1 C11 C10 -10.2(4) . .
O1 Pd1 C11 C10 128.7(14) . .
Pd2 Pd1 C11 C10 -92.5(3) . .
N1 Pd1 C11 C12 -6.9(3) . .
O3 Pd1 C11 C12 169.1(3) . .
O1 Pd1 C11 C12 -52.0(16) . .
Pd2 Pd1 C11 C12 86.9(2) . .
C10 C11 C12 C7 2.4(5) . .
Pd1 C11 C12 C7 -177.0(3) . .
C10 C11 C12 C13 -175.0(3) . .
Pd1 C11 C12 C13 5.6(4) . .
C8 C7 C12 C11 -1.3(6) . .
C6 C7 C12 C11 179.4(4) . .
C8 C7 C12 C13 176.0(3) . .
C6 C7 C12 C13 -3.3(5) . .
C1 N1 C13 C4 0.7(5) . .
Pd1 N1 C13 C4 175.4(3) . .
C1 N1 C13 C12 179.0(3) . .
Pd1 N1 C13 C12 -6.3(4) . .
C3 C4 C13 N1 -0.2(5) . .
C5 C4 C13 N1 178.9(3) . .
C3 C4 C13 C12 -178.4(3) . .
C5 C4 C13 C12 0.8(5) . .
C11 C12 C13 N1 0.5(5) . .
C7 C12 C13 N1 -176.9(3) . .
C11 C12 C13 C4 178.8(3) . .
C7 C12 C13 C4 1.4(5) . .
N2 C14 C15 C16 0.3(7) . .
C14 C15 C16 C17 -1.5(7) . .
C15 C16 C17 C26 1.4(6) . .
C15 C16 C17 C18 -178.2(4) . .
C26 C17 C18 C19 -2.0(6) . .
C16 C17 C18 C19 177.6(4) . .
C17 C18 C19 C20 1.7(7) . .
C18 C19 C20 C25 0.4(6) . .
C18 C19 C20 C21 -179.3(4) . .
C25 C20 C21 C22 0.5(6) . .
C19 C20 C21 C22 -179.8(4) . .
C20 C21 C22 C23 0.3(6) . .
C21 C22 C23 C24 -0.7(6) . .
C15 C14 N2 C26 0.9(6) . .
C15 C14 N2 Pd2 -171.2(3) . .
C24 Pd2 N2 C14 -178.3(4) . .
O2 Pd2 N2 C14 146.1(10) . .
O4 Pd2 N2 C14 0.7(4) . .
Pd1 Pd2 N2 C14 82.5(3) . .
C24 Pd2 N2 C26 9.2(3) . .
O2 Pd2 N2 C26 -26.4(13) . .
O4 Pd2 N2 C26 -171.7(3) . .
Pd1 Pd2 N2 C26 -89.9(3) . .
C22 C23 C24 C25 0.2(6) . .
C22 C23 C24 Pd2 174.9(3) . .
N2 Pd2 C24 C23 176.6(4) . .
O2 Pd2 C24 C23 -7.1(4) . .
O4 Pd2 C24 C23 163.9(14) . .
Pd1 Pd2 C24 C23 -91.3(3) . .
N2 Pd2 C24 C25 -8.5(3) . .
O2 Pd2 C24 C25 167.9(3) . .
O4 Pd2 C24 C25 -21.1(18) . .
Pd1 Pd2 C24 C25 83.7(3) . .
C23 C24 C25 C20 0.6(6) . .
Pd2 C24 C25 C20 -174.9(3) . .
C23 C24 C25 C26 -178.0(3) . .
Pd2 C24 C25 C26 6.4(4) . .
C21 C20 C25 C24 -1.0(6) . .
C19 C20 C25 C24 179.3(4) . .
C21 C20 C25 C26 177.6(4) . .
C19 C20 C25 C26 -2.2(5) . .
C14 N2 C26 C17 -0.9(6) . .
Pd2 N2 C26 C17 172.3(3) . .
C14 N2 C26 C25 178.3(3) . .
Pd2 N2 C26 C25 -8.4(4) . .
C16 C17 C26 N2 -0.2(6) . .
C18 C17 C26 N2 179.4(4) . .
C16 C17 C26 C25 -179.4(4) . .
C18 C17 C26 C25 0.2(6) . .
C24 C25 C26 N2 1.3(5) . .
C20 C25 C26 N2 -177.4(3) . .
C24 C25 C26 C17 -179.4(3) . .
C20 C25 C26 C17 1.9(6) . .
Pd1 O1 C27 O2 -9.0(6) . .
Pd1 O1 C27 C28 171.7(3) . .
Pd2 O2 C27 O1 -11.0(5) . .
Pd2 O2 C27 C28 168.3(3) . .
Pd2 O4 C29 O3 -4.0(6) . .
Pd2 O4 C29 C30 176.6(3) . .
Pd1 O3 C29 O4 -14.0(6) . .
Pd1 O3 C29 C30 165.4(3) . .
N5 C34 C35 C35 -179(100) . 2_565
N5 C34 C35 C36 0(3) . .
C35 C35 C36 N6 -174(4) 2_565 .
C34 C35 C36 N6 7(4) . .
N3 C31 C32 C32 165(8) . 2_666
N3 C31 C32 C33 -4(8) . .
C32 C32 C33 N4 -115(8) 2_666 .
C31 C32 C33 N4 54(8) . .
